data_7063770
loop_
_publ_author_name
'Tolstikov, Svyatoslav E.'
'Kolesnikov, Andrey E.'
'Smirnova, Kristina A.'
'Letyagin, Gleb A.'
'Bogomyakov, Artem S.'
'Romanenko, Galina V.'
'Ovcharenko, Victor I.'

_publ_section_title
;
 Heterospin molecular complexes of Cu(hfac)2 with pyridyl-substituted
 nitronyl nitroxides: peculiarities of structure and magnetic properties
;
_journal_issue 18
_journal_name_full 'New Journal of Chemistry'
_journal_page_first 7655
_journal_page_last 7660
_journal_paper_doi 10.1039/D5NJ00967G
_journal_volume 49
_journal_year 2025
_chemical_formula_sum 'C52 H40 Cu2 F24 N6 O12 S2'
_chemical_formula_weight 1588.10
_space_group_crystal_system triclinic
_space_group_IT_number 2
_space_group_name_Hall '-P 1'
_space_group_name_H-M_alt 'P -1'
_atom_sites_solution_hydrogens geom
_audit_creation_method SHELXL-2016/4
_audit_update_record
;
2023-12-29 deposited with the CCDC.	2025-04-09 downloaded from the CCDC.
;
_cell_angle_alpha 72.469(3)
_cell_angle_beta 71.725(3)
_cell_angle_gamma 67.095(3)
_cell_formula_units_Z 1
_cell_length_a 10.3562(6)
_cell_length_b 11.3841(7)
_cell_length_c 15.6769(9)
_cell_measurement_reflns_used 6426
_cell_measurement_temperature 296(2)
_cell_measurement_theta_max 25.72
_cell_measurement_theta_min 2.32
_cell_volume 1582.36(17)
_computing_cell_refinement 'Bruker SAINT'
_computing_data_collection 'Bruker APEX2'
_computing_data_reduction 'Bruker SAINT'
_computing_molecular_graphics 'Bruker SHELXTL'
_computing_publication_material 'Bruker SHELXTL'
_computing_structure_refinement 'SHELXL-2016/4 (Sheldrick, 2016)'
_computing_structure_solution 'SHELXS-97 (Sheldrick, 2008)'
_diffrn_ambient_temperature 296(2)
_diffrn_measured_fraction_theta_full 0.999
_diffrn_measured_fraction_theta_max 0.983
_diffrn_measurement_device_type 'Bruker APEX-II CCD'
_diffrn_measurement_method '\f and \w scans'
_diffrn_radiation_type MoK\a
_diffrn_radiation_wavelength 0.71073
_diffrn_reflns_av_R_equivalents 0.0535
_diffrn_reflns_av_unetI/netI 0.0623
_diffrn_reflns_Laue_measured_fraction_full 0.999
_diffrn_reflns_Laue_measured_fraction_max 0.983
_diffrn_reflns_limit_h_max 13
_diffrn_reflns_limit_h_min -13
_diffrn_reflns_limit_k_max 13
_diffrn_reflns_limit_k_min -15
_diffrn_reflns_limit_l_max 19
_diffrn_reflns_limit_l_min -21
_diffrn_reflns_number 28196
_diffrn_reflns_point_group_measured_fraction_full 0.999
_diffrn_reflns_point_group_measured_fraction_max 0.983
_diffrn_reflns_theta_full 25.242
_diffrn_reflns_theta_max 28.775
_diffrn_reflns_theta_min 1.984
_exptl_absorpt_coefficient_mu 0.872
_exptl_absorpt_correction_T_max 0.5433
_exptl_absorpt_correction_T_min 0.4722
_exptl_absorpt_correction_type multi-scan
_exptl_crystal_colour dark_red
_exptl_crystal_density_diffrn 1.667
_exptl_crystal_description block
_exptl_crystal_F_000 796
_exptl_crystal_size_max 0.45
_exptl_crystal_size_mid 0.12
_exptl_crystal_size_min 0.07
_refine_diff_density_max 0.423
_refine_diff_density_min -0.363
_refine_diff_density_rms 0.056
_refine_ls_extinction_method none
_refine_ls_goodness_of_fit_ref 0.935
_refine_ls_hydrogen_treatment constr
_refine_ls_matrix_type full
_refine_ls_number_parameters 534
_refine_ls_number_reflns 8098
_refine_ls_number_restraints 11
_refine_ls_restrained_S_all 0.942
_refine_ls_R_factor_all 0.0972
_refine_ls_R_factor_gt 0.0459
_refine_ls_shift/su_max 0.001
_refine_ls_shift/su_mean 0.000
_refine_ls_structure_factor_coef Fsqd
_refine_ls_weighting_details 'w=1/[\s^2^(Fo^2^)+(0.0686P)^2^] where P=(Fo^2^+2Fc^2^)/3'
_refine_ls_weighting_scheme calc
_refine_ls_wR_factor_gt 0.1160
_refine_ls_wR_factor_ref 0.1324
_reflns_Friedel_coverage 0.000
_reflns_number_gt 4371
_reflns_number_total 8098
_reflns_threshold_expression 'I > 2\s(I)'
_cod_data_source_file d5nj00967g2.cif
_cod_data_source_block 073-296s
_cod_depositor_comments 'Adding full bibliography for 7063753--7063771.cif.'
_cod_database_code 7063770
_shelx_shelxl_version_number 2016/4
_shelx_space_group_comment
; 
The symmetry employed for this shelxl refinement is uniquely defined 
by the following loop, which should always be used as a source of 
symmetry information in preference to the above space-group names. 
They are only intended as comments. 
;

loop_
_space_group_symop_operation_xyz
'x, y, z'
'-x, -y, -z'

loop_
_atom_site_label
_atom_site_type_symbol
_atom_site_fract_x
_atom_site_fract_y
_atom_site_fract_z
_atom_site_U_iso_or_equiv
_atom_site_adp_type
_atom_site_occupancy
_atom_site_site_symmetry_order
_atom_site_calc_flag
_atom_site_refinement_flags_posn
_atom_site_refinement_flags_adp
_atom_site_refinement_flags_occupancy
_atom_site_disorder_assembly
_atom_site_disorder_group
CU1 Cu 0.89676(3) 0.88041(4) 0.70983(2) 0.05221(14) Uani 1 1 d . . . . .
O1L O 0.8492(2) 0.9659(2) 0.81251(14) 0.0708(6) Uani 1 1 d . . . . .
C2L C 0.7842(3) 0.9271(3) 0.8927(2) 0.0629(8) Uani 1 1 d . . . . .
C3L C 0.7970(6) 0.9843(6) 0.9636(3) 0.0893(12) Uani 1 1 d . . . . .
C4R C 1.5227(3) 0.7538(3) 0.4030(2) 0.0674(8) Uani 1 1 d . . . . .
H4RA H 1.625440 0.718444 0.384189 0.101 Uiso 1 1 calc R U . . .
H4RB H 1.489073 0.698951 0.458519 0.101 Uiso 1 1 calc R U . . .
H4RC H 1.496917 0.839745 0.413499 0.101 Uiso 1 1 calc R U . . .
O26L O 1.0850(2) 0.9253(2) 0.66265(14) 0.0661(6) Uani 1 1 d . . . . .
C22L C 1.3057(4) 0.9414(5) 0.6552(3) 0.0791(10) Uani 1 1 d . . . . .
C5R C 1.5065(3) 0.8467(3) 0.2396(2) 0.0777(10) Uani 1 1 d . . . . .
H5RA H 1.607083 0.805947 0.216249 0.116 Uiso 1 1 calc R U . . .
H5RB H 1.491517 0.929682 0.251167 0.116 Uiso 1 1 calc R U . . .
H5RC H 1.453752 0.858951 0.195187 0.116 Uiso 1 1 calc R U . . .
C7L C 0.7033(3) 0.8448(3) 0.9211(2) 0.0637(8) Uani 1 1 d . . . . .
H7L H 0.660998 0.824795 0.983066 0.076 Uiso 1 1 calc R U . . .
C6R C 1.4619(3) 0.6258(3) 0.31891(19) 0.0551(7) Uani 1 1 d . . . . .
C8L C 0.6834(3) 0.7912(3) 0.85948(19) 0.0547(7) Uani 1 1 d . . . . .
C7R C 1.5886(3) 0.5126(3) 0.3493(3) 0.0770(10) Uani 1 1 d . . . . .
H7RA H 1.581486 0.432339 0.346410 0.116 Uiso 1 1 calc R U . . .
H7RB H 1.587430 0.510720 0.411151 0.116 Uiso 1 1 calc R U . . .
H7RC H 1.676724 0.523357 0.309473 0.116 Uiso 1 1 calc R U . . .
C9L C 0.5872(4) 0.7067(4) 0.8959(3) 0.0788(10) Uani 1 1 d . . . . .
C8R C 1.4481(4) 0.6236(4) 0.2252(2) 0.0880(11) Uani 1 1 d . . . . .
H8RA H 1.366638 0.695369 0.208469 0.132 Uiso 1 1 calc R U . . .
H8RB H 1.435347 0.543232 0.228163 0.132 Uiso 1 1 calc R U . . .
H8RC H 1.533767 0.630818 0.180105 0.132 Uiso 1 1 calc R U . . .
O10R O 1.2997(2) 0.5057(2) 0.41598(16) 0.0718(6) Uani 1 1 d . . . . .
C11R C 1.2298(3) 0.7299(2) 0.39974(16) 0.0402(6) Uani 1 1 d . . . . .
O13L O 0.7304(2) 0.8085(2) 0.77535(13) 0.0612(5) Uani 1 1 d . . . . .
C12R C 1.0845(2) 0.7500(2) 0.45825(16) 0.0379(5) Uani 1 1 d . . . . .
O14L O 1.0247(2) 0.7000(3) 0.79575(17) 0.0870(8) Uani 1 1 d . . . . .
C13R C 1.0557(3) 0.7966(2) 0.53563(17) 0.0432(6) Uani 1 1 d . . . . .
H13R H 1.125104 0.822623 0.543595 0.052 Uiso 1 1 calc R U . . .
C15L C 1.1267(3) 0.6997(3) 0.8207(2) 0.0689(9) Uani 1 1 d . . . . .
N14R N 0.9334(2) 0.8071(2) 0.60057(13) 0.0418(5) Uani 1 1 d . . . . .
C16L C 1.1629(5) 0.6009(4) 0.9072(3) 0.0917(12) Uani 1 1 d . . . . .
C15R C 0.8352(3) 0.7680(3) 0.58648(17) 0.0453(6) Uani 1 1 d . . . . .
H15R H 0.749964 0.772191 0.630705 0.054 Uiso 1 1 calc R U . . .
C16R C 0.8554(3) 0.7228(3) 0.51052(17) 0.0445(6) Uani 1 1 d . . . . .
H16R H 0.784451 0.696784 0.504571 0.053 Uiso 1 1 calc R U . . .
C17R C 0.9808(2) 0.7147(2) 0.44132(16) 0.0392(5) Uani 1 1 d . . . . .
F17L F 1.0583(3) 0.6277(3) 0.97875(17) 0.1442(11) Uani 1 1 d . . . . .
C18R C 0.9998(3) 0.6774(3) 0.35622(18) 0.0454(6) Uani 1 1 d D . . . .
F18L F 1.1809(3) 0.4823(3) 0.9010(2) 0.1308(9) Uani 1 1 d . . . . .
C20L C 1.2126(3) 0.7796(3) 0.7768(2) 0.0667(9) Uani 1 1 d . . . . .
H20L H 1.291006 0.764622 0.800297 0.080 Uiso 1 1 calc R U . . .
F19L F 1.2805(4) 0.5921(3) 0.9262(2) 0.1659(14) Uani 1 1 d . . . . .
C20R C 1.0516(4) 0.6786(4) 0.1998(2) 0.0879(11) Uani 1 1 d D . . . .
H20R H 1.083863 0.707492 0.137384 0.106 Uiso 1 1 calc R U . A 1
C21R C 0.9977(4) 0.5816(4) 0.2371(3) 0.0846(11) Uani 1 1 d D . . . .
H21R H 0.988967 0.532426 0.202645 0.101 Uiso 1 1 calc R U . B 1
C21L C 1.1888(3) 0.8793(3) 0.7010(2) 0.0612(8) Uani 1 1 d . . . . .
O1R O 1.23780(19) 0.93970(18) 0.37080(13) 0.0521(5) Uani 1 1 d . . . . .
N2R N 1.2947(2) 0.8201(2) 0.36245(13) 0.0417(5) Uani 1 1 d . . . . .
C3R C 1.4544(3) 0.7607(3) 0.32810(18) 0.0503(7) Uani 1 1 d . . . . .
N9R N 1.3241(2) 0.6133(2) 0.38537(15) 0.0498(5) Uani 1 1 d . . . . .
S22R S 0.94707(17) 0.55573(14) 0.35126(8) 0.0582(4) Uani 0.854(3) 1 d . . P C 1
F23L F 1.2612(7) 1.0603(6) 0.6670(7) 0.098(2) Uani 0.5 1 d . U P D 1
F24L F 1.3316(12) 0.9517(12) 0.5641(6) 0.127(5) Uani 0.5 1 d . . P D 1
F25L F 1.4258(12) 0.8865(13) 0.6781(9) 0.106(4) Uani 0.5 1 d . . P D 1
C19R C 1.0517(12) 0.7274(10) 0.2665(5) 0.0604(13) Uani 0.854(3) 1 d D . P C 1
H19R H 1.087322 0.796104 0.252312 0.073 Uiso 0.854(3) 1 calc R U P C 1
F12L F 0.6113(11) 0.6267(10) 0.8503(8) 0.146(5) Uani 0.5 1 d . . P E 1
F11L F 0.4517(11) 0.7897(14) 0.8837(10) 0.130(4) Uani 0.5 1 d . . P E 1
F10L F 0.5579(15) 0.6633(17) 0.9844(8) 0.130(5) Uani 0.5 1 d . . P E 1
F6L F 0.6935(15) 0.9742(17) 1.0432(9) 0.147(6) Uani 0.5 1 d . . P F 1
F5L F 0.9280(16) 0.9212(11) 0.9826(11) 0.145(6) Uani 0.5 1 d . . P F 1
F4L F 0.7830(19) 1.1044(12) 0.9400(7) 0.115(4) Uani 0.5 1 d . . P F 1
C22R C 0.965(4) 0.582(3) 0.3383(18) 0.0582(4) Uani 0.146(3) 1 d D . P C 2
H22A H 0.924747 0.523912 0.384205 0.070 Uiso 0.146(3) 1 calc R U P C 2
F23A F 1.3134(19) 1.001(2) 0.7168(11) 0.237(6) Uani 0.5 1 d . U P D 2
F24A F 1.3026(14) 1.0158(17) 0.5826(11) 0.197(9) Uani 0.5 1 d . . P D 2
F25A F 1.4288(17) 0.8540(17) 0.6499(15) 0.190(9) Uani 0.5 1 d . . P D 2
S19 S 1.065(2) 0.7576(18) 0.2603(9) 0.0604(13) Uani 0.146(3) 1 d D . P C 2
F12B F 0.6821(10) 0.5779(8) 0.8951(8) 0.140(4) Uani 0.5 1 d . . P E 2
F11B F 0.4967(15) 0.7382(18) 0.8533(9) 0.196(8) Uani 0.5 1 d . . P E 2
F10B F 0.5313(13) 0.6991(15) 0.9820(8) 0.121(5) Uani 0.5 1 d . . P E 2
F6C F 0.7741(16) 0.9292(19) 1.0427(8) 0.147(6) Uani 0.5 1 d . . P F 2
F5C F 0.9217(19) 0.9953(18) 0.9475(11) 0.173(6) Uani 0.5 1 d . . P F 2
F4C F 0.725(2) 1.1100(17) 0.9504(11) 0.216(9) Uani 0.5 1 d . . P F 2

loop_
_atom_site_aniso_label
_atom_site_aniso_U_11
_atom_site_aniso_U_22
_atom_site_aniso_U_33
_atom_site_aniso_U_23
_atom_site_aniso_U_13
_atom_site_aniso_U_12
CU1 0.0488(2) 0.0763(3) 0.0458(2) -0.02287(17) 0.00280(14) -0.03790(18)
O1L 0.0809(14) 0.0937(16) 0.0570(13) -0.0326(12) 0.0105(11) -0.0559(13)
C2L 0.0645(19) 0.079(2) 0.0515(18) -0.0198(16) -0.0108(14) -0.0266(16)
C3L 0.118(4) 0.103(4) 0.063(3) -0.036(3) -0.008(2) -0.048(3)
C4R 0.0503(17) 0.071(2) 0.088(2) -0.0167(17) -0.0245(16) -0.0197(15)
O26L 0.0507(12) 0.0981(17) 0.0610(12) -0.0262(11) -0.0193(10) -0.0233(11)
C22L 0.067(3) 0.087(3) 0.092(3) 0.000(3) -0.030(2) -0.037(2)
C5R 0.0584(18) 0.081(2) 0.076(2) 0.0024(18) 0.0064(15) -0.0345(17)
C7L 0.071(2) 0.080(2) 0.0409(16) -0.0071(15) -0.0029(14) -0.0361(17)
C6R 0.0460(15) 0.0663(19) 0.0516(17) -0.0203(14) 0.0058(12) -0.0238(13)
C8L 0.0550(16) 0.066(2) 0.0458(17) -0.0009(14) -0.0112(13) -0.0311(14)
C7R 0.0543(18) 0.065(2) 0.098(3) -0.0270(19) 0.0043(17) -0.0142(15)
C9L 0.074(3) 0.098(3) 0.068(2) 0.000(2) -0.009(2) -0.050(2)
C8R 0.085(2) 0.123(3) 0.065(2) -0.049(2) 0.0115(18) -0.044(2)
O10R 0.0698(13) 0.0524(13) 0.0923(16) -0.0190(11) 0.0043(11) -0.0334(10)
C11R 0.0423(13) 0.0455(15) 0.0372(13) -0.0090(11) -0.0060(10) -0.0208(12)
O13L 0.0815(14) 0.0767(14) 0.0389(11) -0.0047(10) -0.0094(9) -0.0480(11)
C12R 0.0390(13) 0.0411(14) 0.0358(13) -0.0068(11) -0.0057(10) -0.0184(11)
O14L 0.0674(14) 0.120(2) 0.1105(19) -0.0525(16) -0.0062(13) -0.0579(14)
C13R 0.0407(13) 0.0530(16) 0.0442(14) -0.0096(12) -0.0071(11) -0.0260(12)
C15L 0.068(2) 0.075(2) 0.075(2) -0.0305(18) 0.0018(16) -0.0368(17)
N14R 0.0369(11) 0.0511(13) 0.0414(12) -0.0095(10) -0.0052(9) -0.0212(9)
C16L 0.102(3) 0.088(3) 0.087(3) -0.010(2) 0.002(2) -0.057(2)
C15R 0.0367(13) 0.0617(17) 0.0415(14) -0.0098(13) -0.0047(10) -0.0238(12)
C16R 0.0422(14) 0.0548(16) 0.0447(15) -0.0058(12) -0.0114(11) -0.0262(12)
C17R 0.0399(13) 0.0419(14) 0.0388(13) -0.0045(11) -0.0107(10) -0.0178(11)
F17L 0.161(3) 0.151(3) 0.0814(17) -0.0228(16) 0.0172(17) -0.045(2)
C18R 0.0474(14) 0.0487(16) 0.0486(15) -0.0135(12) -0.0155(11) -0.0182(12)
F18L 0.146(2) 0.0845(18) 0.154(2) -0.0157(16) -0.0135(18) -0.0521(16)
C20L 0.0589(18) 0.082(2) 0.073(2) -0.0071(18) -0.0231(15) -0.0373(16)
F19L 0.182(3) 0.177(3) 0.166(3) 0.075(2) -0.100(2) -0.122(3)
C20R 0.108(3) 0.123(3) 0.053(2) -0.029(2) -0.0130(19) -0.053(3)
C21R 0.086(2) 0.099(3) 0.096(3) -0.057(2) -0.031(2) -0.024(2)
C21L 0.0504(17) 0.082(2) 0.064(2) -0.0239(17) -0.0154(14) -0.0257(15)
O1R 0.0520(11) 0.0453(11) 0.0609(12) -0.0050(9) -0.0165(9) -0.0192(9)
N2R 0.0402(11) 0.0454(13) 0.0410(12) -0.0065(10) -0.0065(9) -0.0195(10)
C3R 0.0378(14) 0.0558(17) 0.0521(16) -0.0039(13) -0.0051(11) -0.0192(12)
N9R 0.0491(13) 0.0524(14) 0.0516(13) -0.0152(11) 0.0010(10) -0.0266(11)
S22R 0.0642(7) 0.0548(8) 0.0692(7) -0.0144(5) -0.0185(5) -0.0296(4)
F23L 0.089(4) 0.065(3) 0.153(7) -0.008(4) -0.034(4) -0.043(3)
F24L 0.124(7) 0.213(13) 0.064(4) -0.019(6) 0.017(4) -0.113(8)
F25L 0.052(5) 0.113(8) 0.144(6) 0.058(6) -0.059(5) -0.051(5)
C19R 0.091(3) 0.077(5) 0.0475(18) -0.006(2) -0.0093(16) -0.072(3)
F12L 0.141(9) 0.137(9) 0.199(11) -0.106(9) 0.058(7) -0.108(7)
F11L 0.073(4) 0.185(8) 0.146(8) -0.060(6) -0.005(4) -0.053(4)
F10L 0.176(10) 0.141(10) 0.099(7) 0.056(6) -0.060(7) -0.117(8)
F6L 0.206(11) 0.218(15) 0.067(6) -0.070(8) 0.049(8) -0.152(11)
F5L 0.165(10) 0.126(7) 0.195(15) -0.065(7) -0.122(12) -0.014(7)
F4L 0.209(11) 0.095(7) 0.066(4) -0.020(4) 0.000(5) -0.096(8)
C22R 0.0642(7) 0.0548(8) 0.0692(7) -0.0144(5) -0.0185(5) -0.0296(4)
F23A 0.228(15) 0.300(17) 0.292(16) -0.102(14) -0.016(11) -0.201(14)
F24A 0.151(9) 0.186(13) 0.208(15) 0.145(12) -0.104(10) -0.095(9)
F25A 0.076(7) 0.129(8) 0.298(19) 0.029(9) -0.009(8) -0.043(5)
S19 0.091(3) 0.077(5) 0.0475(18) -0.006(2) -0.0093(16) -0.072(3)
F12B 0.138(7) 0.075(4) 0.179(8) -0.001(4) -0.006(5) -0.047(4)
F11B 0.185(12) 0.32(2) 0.163(12) 0.102(12) -0.119(11) -0.208(13)
F10B 0.115(6) 0.123(8) 0.090(7) -0.010(6) 0.052(6) -0.071(5)
F6C 0.232(17) 0.204(12) 0.056(6) -0.018(6) -0.040(9) -0.126(13)
F5C 0.201(15) 0.241(18) 0.165(11) -0.077(12) -0.049(8) -0.130(17)
F4C 0.288(18) 0.186(13) 0.160(12) -0.135(11) -0.044(10) 0.007(10)

loop_
_atom_type_symbol
_atom_type_description
_atom_type_scat_dispersion_real
_atom_type_scat_dispersion_imag
_atom_type_scat_source
C C 0.0033 0.0016 'International Tables Vol C Tables 4.2.6.8 and 6.1.1.4'
H H 0.0000 0.0000 'International Tables Vol C Tables 4.2.6.8 and 6.1.1.4'
N N 0.0061 0.0033 'International Tables Vol C Tables 4.2.6.8 and 6.1.1.4'
O O 0.0106 0.0060 'International Tables Vol C Tables 4.2.6.8 and 6.1.1.4'
F F 0.0171 0.0103 'International Tables Vol C Tables 4.2.6.8 and 6.1.1.4'
S S 0.1246 0.1234 'International Tables Vol C Tables 4.2.6.8 and 6.1.1.4'
Cu Cu 0.3201 1.2651 'International Tables Vol C Tables 4.2.6.8 and 6.1.1.4'

loop_
_geom_angle_atom_site_label_1
_geom_angle_atom_site_label_2
_geom_angle_atom_site_label_3
_geom_angle
_geom_angle_site_symmetry_1
_geom_angle_site_symmetry_3
_geom_angle_publ_flag
O1L CU1 N14R 175.16(9) . . ?
O1L CU1 O13L 88.79(8) . . ?
N14R CU1 O13L 91.10(8) . . ?
O1L CU1 O26L 88.35(8) . . ?
N14R CU1 O26L 92.66(8) . . ?
O13L CU1 O26L 168.76(8) . . ?
O1L CU1 O1R 92.10(9) . 2_776 ?
N14R CU1 O1R 83.07(8) . 2_776 ?
O13L CU1 O1R 94.04(7) . 2_776 ?
O26L CU1 O1R 96.93(7) . 2_776 ?
O1L CU1 O14L 86.49(9) . . ?
N14R CU1 O14L 98.32(8) . . ?
O13L CU1 O14L 84.19(8) . . ?
O26L CU1 O14L 84.78(8) . . ?
O1R CU1 O14L 177.75(7) 2_776 . ?
C2L O1L CU1 123.7(2) . . ?
O1L C2L C7L 128.7(3) . . ?
O1L C2L C3L 112.9(3) . . ?
C7L C2L C3L 118.4(3) . . ?
F6Cb C3L F5C 105.4(11) . . ?
F6Cb C3L F4C 113.4(11) . . ?
F5Cb C3L F4C 96.4(11) . . ?
F4La C3L F5L 106.9(9) . . ?
F4La C3L F6L 104.4(10) . . ?
F5La C3L F6L 109.3(10) . . ?
F6Cb C3L C2L 117.8(9) . . ?
F4La C3L C2L 115.2(6) . . ?
F5Cb C3L C2L 112.5(8) . . ?
F4Cb C3L C2L 109.4(9) . . ?
F5La C3L C2L 108.8(7) . . ?
F6La C3L C2L 111.9(8) . . ?
C21L O26L CU1 126.3(2) . . ?
F24Ab C22L F25A 108.8(11) . . ?
F25La C22L F23L 106.0(8) . . ?
F25La C22L F24L 107.3(9) . . ?
F23La C22L F24L 105.3(7) . . ?
F24Ab C22L F23A 109.0(11) . . ?
F25Ab C22L F23A 98.8(10) . . ?
F24Ab C22L C21L 120.4(7) . . ?
F25La C22L C21L 118.7(5) . . ?
F25Ab C22L C21L 110.1(8) . . ?
F23La C22L C21L 110.7(5) . . ?
F24La C22L C21L 108.0(6) . . ?
F23Ab C22L C21L 107.6(6) . . ?
C2L C7L C8L 121.7(3) . . ?
N9R C6R C7R 109.3(2) . . ?
N9R C6R C8R 106.0(2) . . ?
C7R C6R C8R 111.6(3) . . ?
N9R C6R C3R 100.3(2) . . ?
C7R C6R C3R 114.4(2) . . ?
C8R C6R C3R 114.2(3) . . ?
O13L C8L C7L 127.5(3) . . ?
O13L C8L C9L 114.3(3) . . ?
C7L C8L C9L 118.2(3) . . ?
F11Bb C9L F10B 110.9(10) . . ?
F12La C9L F10L 114.2(10) . . ?
F12La C9L F11L 101.3(9) . . ?
F10La C9L F11L 100.1(9) . . ?
F11Bb C9L F12B 113.4(11) . . ?
F10Bb C9L F12B 100.8(9) . . ?
F11Bb C9L C8L 113.1(6) . . ?
F12La C9L C8L 115.4(4) . . ?
F10Bb C9L C8L 112.7(7) . . ?
F10La C9L C8L 117.1(7) . . ?
F11La C9L C8L 105.6(7) . . ?
F12Bb C9L C8L 105.1(5) . . ?
N2R C11R N9R 109.5(2) . . ?
N2R C11R C12R 125.8(2) . . ?
N9R C11R C12R 124.3(2) . . ?
C8L O13L CU1 123.26(18) . . ?
C13R C12R C17R 120.1(2) . . ?
C13R C12R C11R 117.1(2) . . ?
C17R C12R C11R 122.6(2) . . ?
C15L O14L CU1 121.3(2) . . ?
N14R C13R C12R 124.0(2) . . ?
O14L C15L C20L 126.6(3) . . ?
O14L C15L C16L 116.1(3) . . ?
C20L C15L C16L 117.2(3) . . ?
C13R N14R C15R 116.2(2) . . ?
C13R N14R CU1 121.76(16) . . ?
C15R N14R CU1 122.06(16) . . ?
F19L C16L F17L 107.3(4) . . ?
F19L C16L F18L 105.2(4) . . ?
F17L C16L F18L 106.8(3) . . ?
F19L C16L C15L 115.0(3) . . ?
F17L C16L C15L 110.8(4) . . ?
F18L C16L C15L 111.3(4) . . ?
N14R C15R C16R 123.0(2) . . ?
C15R C16R C17R 121.3(2) . . ?
C16R C17R C12R 115.3(2) . . ?
C16R C17R C18R 122.3(2) . . ?
C12R C17R C18R 122.3(2) . . ?
C19Ra C18R C17R 132.1(3) . . ?
C22Rb C18R C17R 131.7(11) . . ?
C22Rb C18R S19 108.3(12) . . ?
C17R C18R S19 119.9(5) . . ?
C19Ra C18R S22R 104.5(3) . . ?
C17R C18R S22R 123.29(19) . . ?
C21L C20L C15L 124.4(3) . . ?
C19Ra C20R C21R 108.5(4) . . ?
C21R C20R S19 121.2(5) . . ?
C20R C21R C22R 101.2(9) . . ?
C20R C21R S22R 113.9(3) . . ?
O26L C21L C20L 129.5(3) . . ?
O26L C21L C22L 114.1(3) . . ?
C20L C21L C22L 116.3(3) . . ?
N2R O1R CU1 133.07(15) . 2_776 ?
O1R N2R C11R 125.0(2) . . ?
O1R N2R C3R 121.60(19) . . ?
C11R N2R C3R 111.9(2) . . ?
N2R C3R C5R 109.9(2) . . ?
N2R C3R C4R 105.6(2) . . ?
C5R C3R C4R 110.3(3) . . ?
N2R C3R C6R 100.51(19) . . ?
C5R C3R C6R 115.5(3) . . ?
C4R C3R C6R 114.1(2) . . ?
O10R N9R C11R 125.7(2) . . ?
O10R N9R C6R 122.5(2) . . ?
C11R N9R C6R 111.5(2) . . ?
C21R S22Ra C18R 92.70(16) . . ?
C20R C19Ra C18R 120.4(4) . . ?
C18R C22Rb C21R 113.8(17) . . ?
C20R S19b C18R 95.5(5) . . ?

loop_
_geom_bond_atom_site_label_1
_geom_bond_atom_site_label_2
_geom_bond_distance
_geom_bond_site_symmetry_2
_geom_bond_publ_flag
CU1 O1L 1.963(2) . ?
CU1 N14R 1.996(2) . ?
CU1 O13L 2.0434(19) . ?
CU1 O26L 2.062(2) . ?
CU1 O1R 2.2489(18) 2_776 ?
CU1 O14L 2.263(3) . ?
O1L C2L 1.264(3) . ?
C2L C7L 1.380(4) . ?
C2L C3L 1.508(5) . ?
C3L F6C 1.204(14) . ?
C3L F4L 1.266(12) . ?
C3L F5C 1.285(15) . ?
C3L F4C 1.316(17) . ?
C3L F5L 1.345(14) . ?
C3L F6L 1.375(13) . ?
C4R C3R 1.519(4) . ?
O26L C21L 1.253(3) . ?
C22L F24A 1.198(10) . ?
C22L F25L 1.268(10) . ?
C22L F25A 1.272(17) . ?
C22L F23L 1.300(8) . ?
C22L F24L 1.346(10) . ?
C22L F23A 1.370(13) . ?
C22L C21L 1.515(5) . ?
C5R C3R 1.517(4) . ?
C7L C8L 1.388(4) . ?
C6R N9R 1.509(3) . ?
C6R C7R 1.521(4) . ?
C6R C8R 1.528(4) . ?
C6R C3R 1.555(4) . ?
C8L O13L 1.237(3) . ?
C8L C9L 1.517(4) . ?
C9L F11B 1.200(10) . ?
C9L F12L 1.227(8) . ?
C9L F10B 1.281(11) . ?
C9L F10L 1.305(12) . ?
C9L F11L 1.388(12) . ?
C9L F12B 1.414(10) . ?
O10R N9R 1.267(3) . ?
C11R N2R 1.333(3) . ?
C11R N9R 1.342(3) . ?
C11R C12R 1.467(3) . ?
C12R C13R 1.371(3) . ?
C12R C17R 1.401(3) . ?
O14L C15L 1.234(4) . ?
C13R N14R 1.342(3) . ?
C15L C20L 1.400(4) . ?
C15L C16L 1.522(5) . ?
N14R C15R 1.354(3) . ?
C16L F19L 1.303(5) . ?
C16L F17L 1.308(4) . ?
C16L F18L 1.319(4) . ?
C15R C16R 1.362(4) . ?
C16R C17R 1.398(3) . ?
C17R C18R 1.453(3) . ?
C18R C19R 1.368(8) . ?
C18R C22R 1.40(2) . ?
C18R S19 1.601(12) . ?
C18R S22R 1.704(3) . ?
C20L C21L 1.384(4) . ?
C20R C19R 1.324(8) . ?
C20R C21R 1.326(5) . ?
C20R S19 1.554(12) . ?
C21R C22R 1.52(2) . ?
C21R S22R 1.667(4) . ?
O1R N2R 1.285(3) . ?
O1R CU1 2.2489(18) 2_776 ?
N2R C3R 1.508(3) . ?
